data_7713302
loop_
_publ_author_name
'Bonnin, Maxime A.'
'Feldmann, Claus'

_publ_section_title
;
 Oxychloridoselenites(IV) with cubane-derived anions and stepwise
 chlorine-to-oxygen exchange.
;
_journal_name_full 'Dalton transactions (Cambridge, England : 2003)'
_journal_paper_doi 10.1039/d3dt01424j
_journal_year 2023
_chemical_formula_moiety '6(Cl2 O Se), 2(Cl), 2(C9 H20 N)'
_chemical_formula_sum 'C18 H40 Cl14 N2 O6 Se6'
_chemical_formula_weight 1350.58
_space_group_crystal_system monoclinic
_space_group_IT_number 14
_space_group_name_Hall '-P 2yn'
_space_group_name_H-M_alt 'P 1 21/n 1'
_atom_sites_solution_hydrogens geom
_audit_creation_date 2023-04-25
_audit_creation_method
;
Olex2 1.3
(compiled 2020.11.12 svn.r5f609507 for OlexSys, GUI svn.r6408)
;
_audit_update_record
;
2023-04-26 deposited with the CCDC.	2023-06-12 downloaded from the CCDC.
;
_cell_angle_alpha 90
_cell_angle_beta 101.413(6)
_cell_angle_gamma 90
_cell_formula_units_Z 2
_cell_length_a 10.9462(9)
_cell_length_b 14.9569(17)
_cell_length_c 14.0350(12)
_cell_measurement_reflns_used 10505
_cell_measurement_temperature 213
_cell_measurement_theta_max 29.32
_cell_measurement_theta_min 2.00
_cell_volume 2252.4(4)
_computing_cell_refinement 'STOE X-Area'
_computing_data_collection 'STOE X-Area'
_computing_data_reduction 'STOE X-Area'
_computing_molecular_graphics 'Olex2 1.3 (Dolomanov et al., 2009)'
_computing_publication_material 'Olex2 1.3 (Dolomanov et al., 2009)'
_computing_structure_refinement 'SHELXL 2018/3 (Sheldrick, 2015)'
_computing_structure_solution 'SHELXT  (Sheldrick, 2015)'
_diffrn_ambient_temperature 213.0
_diffrn_detector_area_resol_mean 6.67
_diffrn_detector_type 'STOE Imaging Plate'
_diffrn_measured_fraction_theta_full 1.000
_diffrn_measured_fraction_theta_max 1.000
_diffrn_measurement_details
;
 222 frames, detector distance = 100 mm
;
_diffrn_measurement_device '2-circle diffractometer'
_diffrn_measurement_device_type 'STOE IPDS II'
_diffrn_measurement_method 'rotation method, \w scans'
_diffrn_radiation_type MoK\a
_diffrn_radiation_wavelength 0.71073
_diffrn_reflns_av_R_equivalents 0.0254
_diffrn_reflns_av_unetI/netI 0.0378
_diffrn_reflns_Laue_measured_fraction_full 1.000
_diffrn_reflns_Laue_measured_fraction_max 1.000
_diffrn_reflns_limit_h_max 13
_diffrn_reflns_limit_h_min -13
_diffrn_reflns_limit_k_max 17
_diffrn_reflns_limit_k_min -17
_diffrn_reflns_limit_l_max 16
_diffrn_reflns_limit_l_min -16
_diffrn_reflns_number 16276
_diffrn_reflns_point_group_measured_fraction_full 1.000
_diffrn_reflns_point_group_measured_fraction_max 1.000
_diffrn_reflns_theta_full 25.000
_diffrn_reflns_theta_max 25.000
_diffrn_reflns_theta_min 2.011
_exptl_absorpt_coefficient_mu 5.738
_exptl_absorpt_correction_T_max 0.0117
_exptl_absorpt_correction_T_min 0.0031
_exptl_absorpt_correction_type multi-scan
_exptl_absorpt_process_details
;
STOE LANA, absorption correction by scaling of reflection intensities.
J. Koziskova, F. Hahn, J. Richter, J. Kozisek, "Comparison of different
absorption corrections on the model structure of tetrakis(\m~2~-acetato)-
diaqua-di-copper(II)", Acta Chimica Slovaca, vol. 9, no. 2, 2016, pp. 136 - 140.
Afterwards a spherical absorption correction was performed within STOE LANA.
;
_exptl_crystal_colour colourless
_exptl_crystal_colour_primary colourless
_exptl_crystal_density_diffrn 1.991
_exptl_crystal_density_method 'not measured'
_exptl_crystal_description irregular
_exptl_crystal_F_000 1304
_exptl_crystal_size_max 0.21
_exptl_crystal_size_mid 0.18
_exptl_crystal_size_min 0.13
_refine_diff_density_max 0.435
_refine_diff_density_min -0.634
_refine_diff_density_rms 0.086
_refine_ls_extinction_method none
_refine_ls_goodness_of_fit_ref 0.826
_refine_ls_hydrogen_treatment constr
_refine_ls_matrix_type full
_refine_ls_number_parameters 210
_refine_ls_number_reflns 3949
_refine_ls_number_restraints 0
_refine_ls_restrained_S_all 0.826
_refine_ls_R_factor_all 0.0314
_refine_ls_R_factor_gt 0.0229
_refine_ls_shift/su_max 0.001
_refine_ls_shift/su_mean 0.000
_refine_ls_structure_factor_coef Fsqd
_refine_ls_weighting_details 'w=1/[\s^2^(Fo^2^)+(0.0318P)^2^] where P=(Fo^2^+2Fc^2^)/3'
_refine_ls_weighting_scheme calc
_refine_ls_wR_factor_gt 0.0508
_refine_ls_wR_factor_ref 0.0515
_reflns_Friedel_coverage 0.000
_reflns_number_gt 2971
_reflns_number_total 3949
_reflns_threshold_expression 'I > 2\s(I)'
_cod_data_source_file d3dt01424j2.cif
_cod_data_source_block 8
_cod_database_code 7713302
_shelx_shelxl_version_number 2018/3
_shelx_space_group_comment
;
The symmetry employed for this shelxl refinement is uniquely defined
by the following loop, which should always be used as a source of
symmetry information in preference to the above space-group names.
They are only intended as comments.
;
_shelx_estimated_absorpt_t_max 0.523
_shelx_estimated_absorpt_t_min 0.379
_olex2_refinement_description
;
1. Fixed Uiso
 At 1.2 times of:
  All C(H,H) groups
 At 1.5 times of:
  All C(H,H,H) groups
2.a Secondary CH2 refined with riding coordinates:
 C2(H2A,H2B), C6(H6A,H6B), C5(H5A,H5B), C3(H3A,H3B), C4(H4A,H4B), C8(H8A,H8B),
 C7(H7A,H7B)
2.b Idealised Me refined as rotating group:
 C1(H1A,H1B,H1C), C9(H9A,H9B,H9C)
;
_olex2_submission_special_instructions 'No special instructions were received'

loop_
_space_group_symop_operation_xyz
'x, y, z'
'-x+1/2, y+1/2, -z+1/2'
'-x, -y, -z'
'x-1/2, -y-1/2, z-1/2'

loop_
_atom_site_label
_atom_site_type_symbol
_atom_site_fract_x
_atom_site_fract_y
_atom_site_fract_z
_atom_site_U_iso_or_equiv
_atom_site_adp_type
_atom_site_occupancy
_atom_site_site_symmetry_order
_atom_site_calc_flag
_atom_site_refinement_flags_posn
_atom_site_refinement_flags_adp
_atom_site_refinement_flags_occupancy
_atom_site_disorder_assembly
_atom_site_disorder_group
Se3 Se 0.75666(3) 0.44452(2) 0.64594(2) 0.02809(9) Uani 1 1 d . . . . .
Se1 Se 0.57589(3) 0.61261(2) 0.45606(2) 0.02805(9) Uani 1 1 d . . . . .
Se2 Se 0.56550(3) 0.63729(2) 0.74586(2) 0.03187(9) Uani 1 1 d . . . . .
Cl7 Cl 0.61814(7) 0.42298(6) 0.44024(6) 0.0356(2) Uani 1 1 d . . . . .
Cl1 Cl 0.75869(8) 0.63153(8) 0.40641(7) 0.0461(2) Uani 1 1 d . . . . .
Cl6 Cl 0.94348(8) 0.45331(7) 0.61013(7) 0.0424(2) Uani 1 1 d . . . . .
Cl4 Cl 0.73565(8) 0.70112(7) 0.83465(7) 0.0470(2) Uani 1 1 d . . . . .
Cl5 Cl 0.82015(9) 0.42114(8) 0.80330(6) 0.0504(3) Uani 1 1 d . . . . .
Cl3 Cl 0.43750(9) 0.74502(8) 0.77101(8) 0.0540(3) Uani 1 1 d . . . . .
Cl2 Cl 0.57669(10) 0.75308(7) 0.51359(8) 0.0554(3) Uani 1 1 d . . . . .
O3 O 0.7158(2) 0.54719(17) 0.64382(16) 0.0363(6) Uani 1 1 d . . . . .
O2 O 0.5366(3) 0.55963(19) 0.81529(19) 0.0506(7) Uani 1 1 d . . . . .
N1 N 0.5097(2) 0.6990(2) 0.09504(19) 0.0344(7) Uani 1 1 d . . . . .
O1 O 0.4783(2) 0.61861(18) 0.35495(16) 0.0392(6) Uani 1 1 d . . . . .
C2 C 0.4411(3) 0.7419(3) 0.1661(3) 0.0407(9) Uani 1 1 d . . . . .
H2A H 0.426046 0.698511 0.214858 0.049 Uiso 1 1 calc R U . . .
H2B H 0.360991 0.766200 0.132521 0.049 Uiso 1 1 calc R U . . .
C6 C 0.6095(3) 0.6361(3) 0.1482(2) 0.0360(8) Uani 1 1 d . . . . .
H6A H 0.658924 0.668033 0.203650 0.043 Uiso 1 1 calc R U . . .
H6B H 0.568519 0.585878 0.173915 0.043 Uiso 1 1 calc R U . . .
C5 C 0.5641(3) 0.7785(3) 0.0542(3) 0.0437(9) Uani 1 1 d . . . . .
H5A H 0.500467 0.809857 0.007019 0.052 Uiso 1 1 calc R U . . .
H5B H 0.632214 0.760695 0.022218 0.052 Uiso 1 1 calc R U . . .
C3 C 0.5263(4) 0.8158(3) 0.2131(3) 0.0495(10) Uani 1 1 d . . . . .
H3A H 0.575248 0.796123 0.275728 0.059 Uiso 1 1 calc R U . . .
H3B H 0.477984 0.868723 0.223719 0.059 Uiso 1 1 calc R U . . .
C4 C 0.6117(4) 0.8368(3) 0.1419(3) 0.0506(11) Uani 1 1 d . . . . .
H4A H 0.606503 0.900231 0.123909 0.061 Uiso 1 1 calc R U . . .
H4B H 0.698541 0.822266 0.170500 0.061 Uiso 1 1 calc R U . . .
C8 C 0.7859(4) 0.5311(3) 0.1402(3) 0.0502(10) Uani 1 1 d . . . . .
H8A H 0.835347 0.558361 0.198775 0.060 Uiso 1 1 calc R U . . .
H8B H 0.738475 0.481446 0.160584 0.060 Uiso 1 1 calc R U . . .
C1 C 0.4216(4) 0.6477(3) 0.0194(3) 0.0562(12) Uani 1 1 d . . . . .
H1A H 0.386009 0.598643 0.049993 0.084 Uiso 1 1 calc R U . . .
H1B H 0.466232 0.624286 -0.028342 0.084 Uiso 1 1 calc R U . . .
H1C H 0.355460 0.687028 -0.012343 0.084 Uiso 1 1 calc R U . . .
C7 C 0.6962(4) 0.5996(3) 0.0872(3) 0.0477(10) Uani 1 1 d . . . . .
H7A H 0.743767 0.649039 0.066643 0.057 Uiso 1 1 calc R U . . .
H7B H 0.646891 0.572172 0.028553 0.057 Uiso 1 1 calc R U . . .
C9 C 0.8724(4) 0.4950(3) 0.0780(4) 0.0657(14) Uani 1 1 d . . . . .
H9A H 0.823898 0.467238 0.020315 0.099 Uiso 1 1 calc R U . . .
H9B H 0.927752 0.451067 0.114681 0.099 Uiso 1 1 calc R U . . .
H9C H 0.921224 0.543671 0.059141 0.099 Uiso 1 1 calc R U . . .

loop_
_atom_site_aniso_label
_atom_site_aniso_U_11
_atom_site_aniso_U_22
_atom_site_aniso_U_33
_atom_site_aniso_U_23
_atom_site_aniso_U_13
_atom_site_aniso_U_12
Se3 0.02659(16) 0.0269(2) 0.03046(17) -0.00115(14) 0.00498(13) 0.00010(13)
Se1 0.02651(16) 0.03050(19) 0.02671(16) 0.00310(14) 0.00426(12) -0.00543(14)
Se2 0.03433(17) 0.0299(2) 0.03362(18) -0.00476(15) 0.01211(14) -0.00122(15)
Cl7 0.0338(4) 0.0386(5) 0.0361(4) -0.0069(4) 0.0111(3) -0.0037(4)
Cl1 0.0323(4) 0.0657(7) 0.0422(5) 0.0028(5) 0.0124(4) -0.0150(4)
Cl6 0.0337(4) 0.0393(6) 0.0579(6) -0.0072(4) 0.0182(4) -0.0010(4)
Cl4 0.0407(5) 0.0517(6) 0.0471(5) -0.0052(4) 0.0052(4) -0.0080(4)
Cl5 0.0542(6) 0.0610(7) 0.0333(5) 0.0069(4) 0.0020(4) 0.0015(5)
Cl3 0.0464(5) 0.0498(7) 0.0659(7) -0.0192(5) 0.0117(5) 0.0113(5)
Cl2 0.0630(6) 0.0289(6) 0.0760(7) -0.0054(5) 0.0180(5) -0.0079(5)
O3 0.0389(13) 0.0339(15) 0.0365(13) 0.0007(11) 0.0084(10) 0.0079(11)
O2 0.0636(17) 0.0386(17) 0.0528(16) 0.0073(13) 0.0195(14) -0.0109(14)
N1 0.0336(15) 0.0380(19) 0.0322(15) 0.0085(13) 0.0080(12) 0.0011(13)
O1 0.0323(12) 0.0521(18) 0.0312(12) 0.0071(11) 0.0015(10) -0.0070(12)
C2 0.0388(19) 0.047(3) 0.041(2) 0.0121(18) 0.0202(16) 0.0087(17)
C6 0.0424(19) 0.031(2) 0.0335(18) 0.0086(15) 0.0060(15) 0.0046(16)
C5 0.041(2) 0.044(3) 0.049(2) 0.0206(19) 0.0167(17) 0.0077(18)
C3 0.062(3) 0.039(3) 0.049(2) 0.0046(19) 0.0153(19) 0.010(2)
C4 0.041(2) 0.036(3) 0.075(3) 0.010(2) 0.014(2) 0.0034(18)
C8 0.050(2) 0.043(3) 0.056(2) 0.001(2) 0.006(2) 0.0102(19)
C1 0.045(2) 0.066(3) 0.052(2) -0.003(2) -0.0033(19) -0.005(2)
C7 0.049(2) 0.053(3) 0.041(2) 0.0032(19) 0.0065(18) 0.0111(19)
C9 0.049(2) 0.062(3) 0.081(3) -0.019(3) 0.000(2) 0.012(2)

loop_
_atom_type_symbol
_atom_type_description
_atom_type_scat_dispersion_real
_atom_type_scat_dispersion_imag
_atom_type_scat_source
C C 0.0033 0.0016 'International Tables Vol C Tables 4.2.6.8 and 6.1.1.4'
H H 0.0000 0.0000 'International Tables Vol C Tables 4.2.6.8 and 6.1.1.4'
Cl Cl 0.1484 0.1585 'International Tables Vol C Tables 4.2.6.8 and 6.1.1.4'
N N 0.0061 0.0033 'International Tables Vol C Tables 4.2.6.8 and 6.1.1.4'
O O 0.0106 0.0060 'International Tables Vol C Tables 4.2.6.8 and 6.1.1.4'
Se Se -0.0929 2.2259 'International Tables Vol C Tables 4.2.6.8 and 6.1.1.4'

loop_
_geom_angle_atom_site_label_1
_geom_angle_atom_site_label_2
_geom_angle_atom_site_label_3
_geom_angle
_geom_angle_site_symmetry_1
_geom_angle_site_symmetry_3
_geom_angle_publ_flag
Cl6 Se3 Cl5 96.60(4) . . ?
O3 Se3 Cl6 101.95(9) . . ?
O3 Se3 Cl5 101.68(9) . . ?
Cl2 Se1 Cl1 93.03(4) . . ?
O1 Se1 Cl1 101.27(9) . . ?
O1 Se1 Cl2 102.72(10) . . ?
Cl3 Se2 Cl4 94.82(4) . . ?
O2 Se2 Cl4 102.41(10) . . ?
O2 Se2 Cl3 103.07(11) . . ?
C2 N1 C6 110.0(3) . . ?
C5 N1 C2 101.8(3) . . ?
C5 N1 C6 112.3(3) . . ?
C5 N1 C1 112.7(3) . . ?
C1 N1 C2 110.6(3) . . ?
C1 N1 C6 109.3(3) . . ?
N1 C2 H2A 110.8 . . ?
N1 C2 H2B 110.8 . . ?
N1 C2 C3 104.8(3) . . ?
H2A C2 H2B 108.9 . . ?
C3 C2 H2A 110.8 . . ?
C3 C2 H2B 110.8 . . ?
N1 C6 H6A 108.6 . . ?
N1 C6 H6B 108.6 . . ?
H6A C6 H6B 107.5 . . ?
C7 C6 N1 114.8(3) . . ?
C7 C6 H6A 108.6 . . ?
C7 C6 H6B 108.6 . . ?
N1 C5 H5A 110.9 . . ?
N1 C5 H5B 110.9 . . ?
N1 C5 C4 104.2(3) . . ?
H5A C5 H5B 108.9 . . ?
C4 C5 H5A 110.9 . . ?
C4 C5 H5B 110.9 . . ?
C2 C3 H3A 110.6 . . ?
C2 C3 H3B 110.6 . . ?
C2 C3 C4 105.7(3) . . ?
H3A C3 H3B 108.7 . . ?
C4 C3 H3A 110.6 . . ?
C4 C3 H3B 110.6 . . ?
C5 C4 C3 104.8(3) . . ?
C5 C4 H4A 110.8 . . ?
C5 C4 H4B 110.8 . . ?
C3 C4 H4A 110.8 . . ?
C3 C4 H4B 110.8 . . ?
H4A C4 H4B 108.9 . . ?
H8A C8 H8B 107.9 . . ?
C7 C8 H8A 109.1 . . ?
C7 C8 H8B 109.1 . . ?
C9 C8 H8A 109.1 . . ?
C9 C8 H8B 109.1 . . ?
C9 C8 C7 112.3(4) . . ?
N1 C1 H1A 109.5 . . ?
N1 C1 H1B 109.5 . . ?
N1 C1 H1C 109.5 . . ?
H1A C1 H1B 109.5 . . ?
H1A C1 H1C 109.5 . . ?
H1B C1 H1C 109.5 . . ?
C6 C7 C8 112.9(3) . . ?
C6 C7 H7A 109.0 . . ?
C6 C7 H7B 109.0 . . ?
C8 C7 H7A 109.0 . . ?
C8 C7 H7B 109.0 . . ?
H7A C7 H7B 107.8 . . ?
C8 C9 H9A 109.5 . . ?
C8 C9 H9B 109.5 . . ?
C8 C9 H9C 109.5 . . ?
H9A C9 H9B 109.5 . . ?
H9A C9 H9C 109.5 . . ?
H9B C9 H9C 109.5 . . ?

loop_
_geom_bond_atom_site_label_1
_geom_bond_atom_site_label_2
_geom_bond_distance
_geom_bond_site_symmetry_2
_geom_bond_publ_flag
Se3 Cl6 2.2042(9) . ?
Se3 Cl5 2.2080(9) . ?
Se3 O3 1.598(2) . ?
Se1 Cl1 2.2631(9) . ?
Se1 Cl2 2.2503(11) . ?
Se1 O1 1.601(2) . ?
Se2 Cl4 2.2394(10) . ?
Se2 Cl3 2.2091(11) . ?
Se2 O2 1.588(3) . ?
N1 C2 1.506(4) . ?
N1 C6 1.520(4) . ?
N1 C5 1.494(5) . ?
N1 C1 1.496(5) . ?
C2 H2A 0.9800 . ?
C2 H2B 0.9800 . ?
C2 C3 1.511(6) . ?
C6 H6A 0.9800 . ?
C6 H6B 0.9800 . ?
C6 C7 1.501(5) . ?
C5 H5A 0.9800 . ?
C5 H5B 0.9800 . ?
C5 C4 1.515(6) . ?
C3 H3A 0.9800 . ?
C3 H3B 0.9800 . ?
C3 C4 1.530(6) . ?
C4 H4A 0.9800 . ?
C4 H4B 0.9800 . ?
C8 H8A 0.9800 . ?
C8 H8B 0.9800 . ?
C8 C7 1.510(5) . ?
C8 C9 1.508(6) . ?
C1 H1A 0.9700 . ?
C1 H1B 0.9700 . ?
C1 H1C 0.9700 . ?
C7 H7A 0.9800 . ?
C7 H7B 0.9800 . ?
C9 H9A 0.9700 . ?
C9 H9B 0.9700 . ?
C9 H9C 0.9700 . ?

loop_
_geom_torsion_atom_site_label_1
_geom_torsion_atom_site_label_2
_geom_torsion_atom_site_label_3
_geom_torsion_atom_site_label_4
_geom_torsion
_geom_torsion_site_symmetry_1
_geom_torsion_site_symmetry_2
_geom_torsion_site_symmetry_3
_geom_torsion_site_symmetry_4
_geom_torsion_publ_flag
N1 C2 C3 C4 22.0(4) . . . . ?
N1 C6 C7 C8 -174.7(3) . . . . ?
N1 C5 C4 C3 -29.2(4) . . . . ?
C2 N1 C6 C7 -171.6(3) . . . . ?
C2 N1 C5 C4 42.7(3) . . . . ?
C2 C3 C4 C5 4.2(4) . . . . ?
C6 N1 C2 C3 79.2(3) . . . . ?
C6 N1 C5 C4 -74.9(4) . . . . ?
C5 N1 C2 C3 -40.0(3) . . . . ?
C5 N1 C6 C7 -59.0(4) . . . . ?
C1 N1 C2 C3 -159.9(3) . . . . ?
C1 N1 C6 C7 66.8(4) . . . . ?
C1 N1 C5 C4 161.2(3) . . . . ?
C9 C8 C7 C6 -179.9(4) . . . . ?
